data_4105663
loop_
_publ_author_name
'Michael C. Haibach'
'Indubhusan Deb'
'Chandra Kanta De'
'Daniel Seidel'

_publ_section_title
;
 Redox-Neutral Indole Annulation Cascades
;
_journal_name_full 'Journal of the American Chemical Society'
_journal_page_first 2100
_journal_page_last 2103
_journal_paper_doi 10.1021/ja110713k
_journal_volume 133
_journal_year 2011
_chemical_formula_moiety 'C25 H22 N2, C4 H10 O'
_chemical_formula_sum 'C29 H32 N2 O'
_chemical_formula_weight 424.57
_chemical_name_systematic
; 
 ? 
;
_space_group_IT_number 14
_symmetry_cell_setting monoclinic
_symmetry_space_group_name_Hall '-P 2yn'
_symmetry_space_group_name_H-M 'P 1 21/n 1'
_atom_sites_solution_hydrogens geom
_atom_sites_solution_primary direct
_atom_sites_solution_secondary difmap
_audit_creation_method SHELXL-97
_cell_angle_alpha 90.00
_cell_angle_beta 99.118(2)
_cell_angle_gamma 90.00
_cell_formula_units_Z 4
_cell_length_a 10.6479(11)
_cell_length_b 10.6812(11)
_cell_length_c 20.973(2)
_cell_measurement_reflns_used 6682
_cell_measurement_temperature 100(2)
_cell_measurement_theta_max 32.02
_cell_measurement_theta_min 2.72
_cell_volume 2355.2(4)
_computing_cell_refinement 'Bruker SAINT'
_computing_data_collection 'Bruker APEX2'
_computing_data_reduction 'Bruker SAINT'
_computing_molecular_graphics 'Bruker SHELXTL'
_computing_publication_material 'Bruker SHELXTL'
_computing_structure_refinement 'SHELXL-97 (Sheldrick, 2008)'
_computing_structure_solution 'SHELXS-97 (Sheldrick, 2008)'
_diffrn_ambient_temperature 100(2)
_diffrn_measured_fraction_theta_full 0.996
_diffrn_measured_fraction_theta_max 0.996
_diffrn_measurement_device_type 'Bruker APEX-II CCD'
_diffrn_measurement_method '\f and \w scans'
_diffrn_radiation_monochromator graphite
_diffrn_radiation_source 'fine-focus sealed tube'
_diffrn_radiation_type MoK\a
_diffrn_radiation_wavelength 0.71073
_diffrn_reflns_av_R_equivalents 0.0299
_diffrn_reflns_av_sigmaI/netI 0.0290
_diffrn_reflns_limit_h_max 15
_diffrn_reflns_limit_h_min -15
_diffrn_reflns_limit_k_max 15
_diffrn_reflns_limit_k_min -15
_diffrn_reflns_limit_l_max 30
_diffrn_reflns_limit_l_min -30
_diffrn_reflns_number 29759
_diffrn_reflns_theta_full 31.51
_diffrn_reflns_theta_max 31.51
_diffrn_reflns_theta_min 1.97
_exptl_absorpt_coefficient_mu 0.072
_exptl_absorpt_correction_T_max 0.9942
_exptl_absorpt_correction_T_min 0.9822
_exptl_absorpt_correction_type multi-scan
_exptl_absorpt_process_details 'Bruker SAINT (SADABS)'
_exptl_crystal_colour colourless
_exptl_crystal_density_diffrn 1.197
_exptl_crystal_description lathe
_exptl_crystal_F_000 912
_exptl_crystal_size_max 0.25
_exptl_crystal_size_mid 0.17
_exptl_crystal_size_min 0.08
_refine_diff_density_max 1.073
_refine_diff_density_min -0.338
_refine_diff_density_rms 0.061
_refine_ls_extinction_method none
_refine_ls_goodness_of_fit_ref 1.007
_refine_ls_hydrogen_treatment mixed
_refine_ls_matrix_type full
_refine_ls_number_parameters 295
_refine_ls_number_reflns 7808
_refine_ls_number_restraints 0
_refine_ls_restrained_S_all 1.007
_refine_ls_R_factor_all 0.0724
_refine_ls_R_factor_gt 0.0593
_refine_ls_shift/su_max 0.000
_refine_ls_shift/su_mean 0.000
_refine_ls_structure_factor_coef Fsqd
_refine_ls_weighting_details 'calc w=1/[\s^2^(Fo^2^)+(0.0800P)^2^+1.2000P] where P=(Fo^2^+2Fc^2^)/3'
_refine_ls_weighting_scheme calc
_refine_ls_wR_factor_gt 0.1478
_refine_ls_wR_factor_ref 0.1568
_reflns_number_gt 6355
_reflns_number_total 7808
_reflns_threshold_expression >2sigma(I)
_cod_data_source_file ja110713k_si_003.cif
_cod_data_source_block mh200
_cod_original_cell_volume 2355.1(4)
_cod_database_code 4105663

loop_
_symmetry_equiv_pos_as_xyz
'x, y, z'
'-x+1/2, y+1/2, -z+1/2'
'-x, -y, -z'
'x-1/2, -y-1/2, z-1/2'

loop_
_atom_site_label
_atom_site_type_symbol
_atom_site_fract_x
_atom_site_fract_y
_atom_site_fract_z
_atom_site_U_iso_or_equiv
_atom_site_adp_type
_atom_site_occupancy
_atom_site_symmetry_multiplicity
_atom_site_calc_flag
_atom_site_refinement_flags
N1 N 0.52353(10) 0.16286(10) 0.14735(5) 0.01768(19) Uani 1 1 d .
H1 H 0.4949(18) 0.0913(19) 0.1588(9) 0.033(5) Uiso 1 1 d .
N2 N 0.87886(10) 0.15050(10) 0.16769(5) 0.0183(2) Uani 1 1 d .
C1 C 0.44928(11) 0.26615(11) 0.12942(5) 0.0171(2) Uani 1 1 d .
C2 C 0.31814(12) 0.28108(13) 0.12451(6) 0.0215(2) Uani 1 1 d .
H2 H 0.2651 0.2145 0.1342 0.026 Uiso 1 1 calc R
C3 C 0.26825(12) 0.39730(14) 0.10481(6) 0.0247(3) Uani 1 1 d .
H3 H 0.1791 0.4104 0.1007 0.030 Uiso 1 1 calc R
C4 C 0.34660(13) 0.49586(13) 0.09085(7) 0.0254(3) Uani 1 1 d .
H4 H 0.3097 0.5749 0.0784 0.031 Uiso 1 1 calc R
C5 C 0.47708(12) 0.47999(12) 0.09493(6) 0.0220(2) Uani 1 1 d .
H5 H 0.5294 0.5470 0.0851 0.026 Uiso 1 1 calc R
C6 C 0.52997(11) 0.36284(11) 0.11388(6) 0.0170(2) Uani 1 1 d .
C7 C 0.64895(11) 0.19189(11) 0.14369(5) 0.0158(2) Uani 1 1 d .
C8 C 0.65715(11) 0.31269(11) 0.12313(6) 0.0166(2) Uani 1 1 d .
C9 C 0.77606(11) 0.38168(11) 0.11491(6) 0.0204(2) Uani 1 1 d .
H9A H 0.8204 0.4077 0.1580 0.025 Uiso 1 1 calc R
H9B H 0.7525 0.4585 0.0894 0.025 Uiso 1 1 calc R
C10 C 0.86650(11) 0.30555(11) 0.08186(6) 0.0181(2) Uani 1 1 d .
C11 C 0.90585(11) 0.34958(12) 0.02575(6) 0.0216(2) Uani 1 1 d .
H11 H 0.8743 0.4275 0.0082 0.026 Uiso 1 1 calc R
C12 C 0.99018(12) 0.28219(14) -0.00517(7) 0.0252(3) Uani 1 1 d .
H12 H 1.0159 0.3138 -0.0434 0.030 Uiso 1 1 calc R
C13 C 1.03655(12) 0.16844(13) 0.02028(7) 0.0251(3) Uani 1 1 d .
H13 H 1.0942 0.1216 -0.0005 0.030 Uiso 1 1 calc R
C14 C 0.99851(11) 0.12302(12) 0.07637(7) 0.0219(2) Uani 1 1 d .
H14 H 1.0303 0.0448 0.0934 0.026 Uiso 1 1 calc R
C15 C 0.91453(11) 0.19021(11) 0.10809(6) 0.0176(2) Uani 1 1 d .
C16 C 0.97559(13) 0.09086(13) 0.21593(6) 0.0251(3) Uani 1 1 d .
H16A H 0.9550 0.1122 0.2590 0.030 Uiso 1 1 calc R
H16B H 1.0580 0.1313 0.2127 0.030 Uiso 1 1 calc R
C17 C 0.99679(14) -0.05148(13) 0.21484(7) 0.0276(3) Uani 1 1 d .
H17A H 1.0315 -0.0729 0.1751 0.033 Uiso 1 1 calc R
H17B H 1.0619 -0.0742 0.2522 0.033 Uiso 1 1 calc R
C18 C 0.87802(14) -0.13139(12) 0.21709(6) 0.0251(3) Uani 1 1 d .
H18A H 0.9045 -0.2179 0.2298 0.030 Uiso 1 1 calc R
H18B H 0.8313 -0.0973 0.2505 0.030 Uiso 1 1 calc R
C19 C 0.78999(12) -0.13501(11) 0.15327(6) 0.0195(2) Uani 1 1 d .
C20 C 0.77081(13) -0.24614(12) 0.11808(6) 0.0227(2) Uani 1 1 d .
H20 H 0.8089 -0.3212 0.1362 0.027 Uiso 1 1 calc R
C21 C 0.69706(12) -0.24931(12) 0.05703(6) 0.0222(2) Uani 1 1 d .
H21 H 0.6848 -0.3259 0.0338 0.027 Uiso 1 1 calc R
C22 C 0.64161(12) -0.14004(12) 0.03038(6) 0.0204(2) Uani 1 1 d .
H22 H 0.5923 -0.1411 -0.0115 0.025 Uiso 1 1 calc R
C23 C 0.65835(11) -0.02865(11) 0.06515(6) 0.0174(2) Uani 1 1 d .
H23 H 0.6197 0.0460 0.0468 0.021 Uiso 1 1 calc R
C24 C 0.73107(11) -0.02515(11) 0.12656(5) 0.0159(2) Uani 1 1 d .
C25 C 0.75066(11) 0.09676(11) 0.16497(5) 0.0160(2) Uani 1 1 d .
H25 H 0.7424 0.0746 0.2105 0.019 Uiso 1 1 calc R
O1 O 0.37826(11) 0.95429(10) 0.19007(5) 0.0315(2) Uani 1 1 d .
C26 C 0.4047(2) 0.9322(2) 0.25701(8) 0.0470(5) Uani 1 1 d .
H26A H 0.4856 0.8855 0.2677 0.056 Uiso 1 1 calc R
H26B H 0.3360 0.8812 0.2706 0.056 Uiso 1 1 calc R
C27 C 0.4146(3) 1.0550(2) 0.29179(9) 0.0600(7) Uani 1 1 d .
H27A H 0.4806 1.1063 0.2769 0.090 Uiso 1 1 calc R
H27B H 0.4370 1.0404 0.3383 0.090 Uiso 1 1 calc R
H27C H 0.3328 1.0987 0.2829 0.090 Uiso 1 1 calc R
C28 C 0.3626(2) 0.84355(16) 0.15225(8) 0.0510(5) Uani 1 1 d .
H28A H 0.3001 0.7877 0.1682 0.061 Uiso 1 1 calc R
H28B H 0.4446 0.7985 0.1558 0.061 Uiso 1 1 calc R
C29 C 0.31740(16) 0.87738(16) 0.08427(8) 0.0350(3) Uani 1 1 d .
H29A H 0.2365 0.9224 0.0812 0.052 Uiso 1 1 calc R
H29B H 0.3052 0.8012 0.0580 0.052 Uiso 1 1 calc R
H29C H 0.3805 0.9310 0.0685 0.052 Uiso 1 1 calc R

loop_
_atom_site_aniso_label
_atom_site_aniso_U_11
_atom_site_aniso_U_22
_atom_site_aniso_U_33
_atom_site_aniso_U_23
_atom_site_aniso_U_13
_atom_site_aniso_U_12
N1 0.0189(5) 0.0158(4) 0.0188(4) -0.0014(4) 0.0047(4) -0.0011(3)
N2 0.0167(4) 0.0187(5) 0.0178(4) 0.0017(4) -0.0031(3) 0.0008(3)
C1 0.0179(5) 0.0176(5) 0.0156(5) -0.0038(4) 0.0022(4) 0.0006(4)
C2 0.0171(5) 0.0268(6) 0.0205(5) -0.0076(5) 0.0031(4) -0.0014(4)
C3 0.0169(5) 0.0314(7) 0.0249(6) -0.0086(5) 0.0005(4) 0.0042(5)
C4 0.0229(6) 0.0238(6) 0.0273(6) -0.0046(5) -0.0026(5) 0.0081(5)
C5 0.0215(6) 0.0184(5) 0.0251(6) -0.0017(4) 0.0010(4) 0.0032(4)
C6 0.0177(5) 0.0164(5) 0.0164(5) -0.0026(4) 0.0013(4) 0.0014(4)
C7 0.0171(5) 0.0154(5) 0.0149(5) -0.0023(4) 0.0024(4) 0.0005(4)
C8 0.0164(5) 0.0153(5) 0.0180(5) -0.0010(4) 0.0020(4) 0.0006(4)
C9 0.0180(5) 0.0152(5) 0.0277(6) -0.0002(4) 0.0025(4) -0.0007(4)
C10 0.0131(5) 0.0177(5) 0.0224(5) 0.0001(4) -0.0010(4) -0.0008(4)
C11 0.0156(5) 0.0230(6) 0.0252(6) 0.0038(5) 0.0000(4) -0.0030(4)
C12 0.0192(5) 0.0318(7) 0.0251(6) 0.0022(5) 0.0050(5) -0.0044(5)
C13 0.0169(5) 0.0277(6) 0.0315(7) -0.0050(5) 0.0061(5) -0.0018(5)
C14 0.0154(5) 0.0207(5) 0.0288(6) -0.0010(5) 0.0011(4) 0.0016(4)
C15 0.0141(5) 0.0171(5) 0.0201(5) -0.0008(4) -0.0020(4) -0.0009(4)
C16 0.0247(6) 0.0247(6) 0.0218(6) 0.0007(5) -0.0088(5) 0.0024(5)
C17 0.0287(7) 0.0259(6) 0.0243(6) 0.0046(5) -0.0074(5) 0.0061(5)
C18 0.0340(7) 0.0209(6) 0.0185(5) 0.0052(5) -0.0021(5) 0.0050(5)
C19 0.0245(6) 0.0172(5) 0.0170(5) 0.0028(4) 0.0032(4) 0.0017(4)
C20 0.0291(6) 0.0156(5) 0.0245(6) 0.0022(4) 0.0070(5) 0.0024(4)
C21 0.0246(6) 0.0186(5) 0.0247(6) -0.0051(5) 0.0075(5) -0.0022(4)
C22 0.0200(5) 0.0230(6) 0.0180(5) -0.0046(4) 0.0023(4) -0.0003(4)
C23 0.0169(5) 0.0186(5) 0.0161(5) -0.0011(4) 0.0012(4) 0.0020(4)
C24 0.0181(5) 0.0146(5) 0.0148(5) 0.0002(4) 0.0024(4) 0.0007(4)
C25 0.0186(5) 0.0153(5) 0.0136(5) -0.0002(4) 0.0011(4) 0.0008(4)
O1 0.0448(6) 0.0262(5) 0.0240(5) 0.0012(4) 0.0069(4) -0.0102(4)
C26 0.0616(12) 0.0518(11) 0.0267(7) 0.0003(7) 0.0040(7) -0.0179(9)
C27 0.0991(18) 0.0551(12) 0.0308(8) -0.0123(8) 0.0259(10) -0.0440(12)
C28 0.0991(17) 0.0230(7) 0.0271(8) 0.0019(6) -0.0016(9) -0.0098(9)
C29 0.0355(8) 0.0352(8) 0.0320(7) -0.0014(6) -0.0014(6) -0.0066(6)

loop_
_atom_type_symbol
_atom_type_description
_atom_type_scat_dispersion_real
_atom_type_scat_dispersion_imag
_atom_type_scat_source
C C 0.0033 0.0016 'International Tables Vol C Tables 4.2.6.8 and 6.1.1.4'
H H 0.0000 0.0000 'International Tables Vol C Tables 4.2.6.8 and 6.1.1.4'
N N 0.0061 0.0033 'International Tables Vol C Tables 4.2.6.8 and 6.1.1.4'
O O 0.0106 0.0060 'International Tables Vol C Tables 4.2.6.8 and 6.1.1.4'

loop_
_geom_angle_atom_site_label_1
_geom_angle_atom_site_label_2
_geom_angle_atom_site_label_3
_geom_angle
C1 N1 C7 108.85(10)
C1 N1 H1 124.7(13)
C7 N1 H1 126.5(12)
C15 N2 C16 118.49(10)
C15 N2 C25 117.08(9)
C16 N2 C25 113.68(10)
N1 C1 C2 129.68(11)
N1 C1 C6 107.76(10)
C2 C1 C6 122.54(11)
C3 C2 C1 117.16(12)
C3 C2 H2 121.4
C1 C2 H2 121.4
C2 C3 C4 121.43(12)
C2 C3 H3 119.3
C4 C3 H3 119.3
C5 C4 C3 121.18(12)
C5 C4 H4 119.4
C3 C4 H4 119.4
C4 C5 C6 118.61(12)
C4 C5 H5 120.7
C6 C5 H5 120.7
C5 C6 C1 119.02(11)
C5 C6 C8 134.11(11)
C1 C6 C8 106.86(10)
C8 C7 N1 109.82(10)
C8 C7 C25 130.81(11)
N1 C7 C25 119.26(10)
C7 C8 C6 106.72(10)
C7 C8 C9 126.70(11)
C6 C8 C9 126.52(10)
C8 C9 C10 113.57(10)
C8 C9 H9A 108.9
C10 C9 H9A 108.9
C8 C9 H9B 108.9
C10 C9 H9B 108.9
H9A C9 H9B 107.7
C11 C10 C15 119.02(11)
C11 C10 C9 120.36(11)
C15 C10 C9 120.61(11)
C12 C11 C10 121.54(12)
C12 C11 H11 119.2
C10 C11 H11 119.2
C13 C12 C11 119.44(12)
C13 C12 H12 120.3
C11 C12 H12 120.3
C12 C13 C14 119.85(12)
C12 C13 H13 120.1
C14 C13 H13 120.1
C13 C14 C15 121.23(12)
C13 C14 H14 119.4
C15 C14 H14 119.4
C14 C15 C10 118.90(11)
C14 C15 N2 122.99(11)
C10 C15 N2 118.05(11)
N2 C16 C17 120.45(11)
N2 C16 H16A 107.2
C17 C16 H16A 107.2
N2 C16 H16B 107.2
C17 C16 H16B 107.2
H16A C16 H16B 106.8
C18 C17 C16 115.23(12)
C18 C17 H17A 108.5
C16 C17 H17A 108.5
C18 C17 H17B 108.5
C16 C17 H17B 108.5
H17A C17 H17B 107.5
C19 C18 C17 112.75(11)
C19 C18 H18A 109.0
C17 C18 H18A 109.0
C19 C18 H18B 109.0
C17 C18 H18B 109.0
H18A C18 H18B 107.8
C20 C19 C24 118.75(11)
C20 C19 C18 120.63(11)
C24 C19 C18 120.53(11)
C21 C20 C19 121.39(12)
C21 C20 H20 119.3
C19 C20 H20 119.3
C22 C21 C20 119.53(11)
C22 C21 H21 120.2
C20 C21 H21 120.2
C21 C22 C23 119.86(11)
C21 C22 H22 120.1
C23 C22 H22 120.1
C22 C23 C24 120.87(11)
C22 C23 H23 119.6
C24 C23 H23 119.6
C23 C24 C19 119.58(11)
C23 C24 C25 121.29(10)
C19 C24 C25 119.11(10)
N2 C25 C7 111.60(9)
N2 C25 C24 113.61(9)
C7 C25 C24 112.86(9)
N2 C25 H25 106.0
C7 C25 H25 106.0
C24 C25 H25 106.0
C26 O1 C28 113.89(13)
O1 C26 C27 109.07(16)
O1 C26 H26A 109.9
C27 C26 H26A 109.9
O1 C26 H26B 109.9
C27 C26 H26B 109.9
H26A C26 H26B 108.3
C26 C27 H27A 109.5
C26 C27 H27B 109.5
H27A C27 H27B 109.5
C26 C27 H27C 109.5
H27A C27 H27C 109.5
H27B C27 H27C 109.5
O1 C28 C29 109.11(14)
O1 C28 H28A 109.9
C29 C28 H28A 109.9
O1 C28 H28B 109.9
C29 C28 H28B 109.9
H28A C28 H28B 108.3
C28 C29 H29A 109.5
C28 C29 H29B 109.5
H29A C29 H29B 109.5
C28 C29 H29C 109.5
H29A C29 H29C 109.5
H29B C29 H29C 109.5

loop_
_geom_bond_atom_site_label_1
_geom_bond_atom_site_label_2
_geom_bond_distance
N1 C1 1.3745(15)
N1 C7 1.3848(15)
N1 H1 0.87(2)
N2 C15 1.4273(16)
N2 C16 1.4696(15)
N2 C25 1.4736(15)
C1 C2 1.3929(16)
C1 C6 1.4142(17)
C2 C3 1.3872(19)
C2 H2 0.9500
C3 C4 1.403(2)
C3 H3 0.9500
C4 C5 1.3888(18)
C4 H4 0.9500
C5 C6 1.4035(17)
C5 H5 0.9500
C6 C8 1.4405(16)
C7 C8 1.3676(16)
C7 C25 1.5005(16)
C8 C9 1.4984(17)
C9 C10 1.5101(17)
C9 H9A 0.9900
C9 H9B 0.9900
C10 C11 1.3921(17)
C10 C15 1.4116(16)
C11 C12 1.3890(19)
C11 H11 0.9500
C12 C13 1.386(2)
C12 H12 0.9500
C13 C14 1.3907(19)
C13 H13 0.9500
C14 C15 1.3949(17)
C14 H14 0.9500
C16 C17 1.5378(19)
C16 H16A 0.9900
C16 H16B 0.9900
C17 C18 1.533(2)
C17 H17A 0.9900
C17 H17B 0.9900
C18 C19 1.5080(18)
C18 H18A 0.9900
C18 H18B 0.9900
C19 C20 1.3955(17)
C19 C24 1.4047(16)
C20 C21 1.3923(18)
C20 H20 0.9500
C21 C22 1.3852(18)
C21 H21 0.9500
C22 C23 1.3920(16)
C22 H22 0.9500
C23 C24 1.3941(16)
C23 H23 0.9500
C24 C25 1.5280(16)
C25 H25 1.0000
O1 C26 1.407(2)
O1 C28 1.419(2)
C26 C27 1.496(3)
C26 H26A 0.9900
C26 H26B 0.9900
C27 H27A 0.9800
C27 H27B 0.9800
C27 H27C 0.9800
C28 C29 1.476(2)
C28 H28A 0.9900
C28 H28B 0.9900
C29 H29A 0.9800
C29 H29B 0.9800
C29 H29C 0.9800

loop_
_geom_hbond_atom_site_label_D
_geom_hbond_atom_site_label_H
_geom_hbond_atom_site_label_A
_geom_hbond_distance_DH
_geom_hbond_distance_HA
_geom_hbond_distance_DA
_geom_hbond_angle_DHA
_geom_hbond_site_symmetry_A
N1 H1 O1 0.87(2) 2.09(2) 2.9323(15) 162.2(18) 1_545

loop_
_geom_torsion_atom_site_label_1
_geom_torsion_atom_site_label_2
_geom_torsion_atom_site_label_3
_geom_torsion_atom_site_label_4
_geom_torsion
C7 N1 C1 C2 178.76(12)
C7 N1 C1 C6 0.14(13)
N1 C1 C2 C3 -179.84(12)
C6 C1 C2 C3 -1.40(17)
C1 C2 C3 C4 -0.43(19)
C2 C3 C4 C5 1.4(2)
C3 C4 C5 C6 -0.46(19)
C4 C5 C6 C1 -1.31(18)
C4 C5 C6 C8 179.84(13)
N1 C1 C6 C5 -178.96(10)
C2 C1 C6 C5 2.30(17)
N1 C1 C6 C8 0.18(13)
C2 C1 C6 C8 -178.56(11)
C1 N1 C7 C8 -0.43(13)
C1 N1 C7 C25 176.15(10)
N1 C7 C8 C6 0.53(13)
C25 C7 C8 C6 -175.53(11)
N1 C7 C8 C9 177.80(11)
C25 C7 C8 C9 1.7(2)
C5 C6 C8 C7 178.52(13)
C1 C6 C8 C7 -0.44(13)
C5 C6 C8 C9 1.3(2)
C1 C6 C8 C9 -177.71(11)
C7 C8 C9 C10 44.41(17)
C6 C8 C9 C10 -138.85(12)
C8 C9 C10 C11 123.31(12)
C8 C9 C10 C15 -58.09(15)
C15 C10 C11 C12 0.57(18)
C9 C10 C11 C12 179.19(11)
C10 C11 C12 C13 -0.04(19)
C11 C12 C13 C14 -0.1(2)
C12 C13 C14 C15 -0.35(19)
C13 C14 C15 C10 0.87(18)
C13 C14 C15 N2 -176.28(11)
C11 C10 C15 C14 -0.96(17)
C9 C10 C15 C14 -179.58(11)
C11 C10 C15 N2 176.32(10)
C9 C10 C15 N2 -2.30(16)
C16 N2 C15 C14 37.27(16)
C25 N2 C15 C14 -104.99(13)
C16 N2 C15 C10 -139.90(11)
C25 N2 C15 C10 77.85(13)
C15 N2 C16 C17 -88.40(16)
C25 N2 C16 C17 55.08(17)
N2 C16 C17 C18 -55.20(18)
C16 C17 C18 C19 76.25(15)
C17 C18 C19 C20 113.20(14)
C17 C18 C19 C24 -63.41(16)
C24 C19 C20 C21 1.28(19)
C18 C19 C20 C21 -175.40(12)
C19 C20 C21 C22 0.17(19)
C20 C21 C22 C23 -1.01(19)
C21 C22 C23 C24 0.39(18)
C22 C23 C24 C19 1.07(18)
C22 C23 C24 C25 179.66(11)
C20 C19 C24 C23 -1.87(18)
C18 C19 C24 C23 174.80(12)
C20 C19 C24 C25 179.51(11)
C18 C19 C24 C25 -3.82(17)
C15 N2 C25 C7 -65.01(13)
C16 N2 C25 C7 150.97(10)
C15 N2 C25 C24 63.97(13)
C16 N2 C25 C24 -80.05(12)
C8 C7 C25 N2 4.99(17)
N1 C7 C25 N2 -170.76(10)
C8 C7 C25 C24 -124.39(13)
N1 C7 C25 C24 59.86(13)
C23 C24 C25 N2 -105.84(12)
C19 C24 C25 N2 72.76(13)
C23 C24 C25 C7 22.51(15)
C19 C24 C25 C7 -158.90(11)
C28 O1 C26 C27 -178.00(19)
C26 O1 C28 C29 171.93(17)
